data_4081620
loop_
_publ_author_name
'Patra, Malay'
'Hess, Jeannine'
'Konatschnig, Sandro'
'Spingler, Bernhard'
'Gasser, Gilles'

_publ_section_title
;
 Synthesis of Ferrocenyl and Ruthenocenyl Thioamide Derivatives Using a
 Single-Step Three-Component Reaction
;
_journal_issue 20
_journal_name_full Organometallics
_journal_page_first 6098
_journal_paper_doi 10.1021/om400715m
_journal_volume 32
_journal_year 2013
_chemical_formula_sum 'C18 H17 Fe N O S'
_chemical_formula_weight 351.24
_chemical_name_systematic
; 
 ? 
;
_space_group_IT_number 29
_symmetry_cell_setting orthorhombic
_symmetry_space_group_name_Hall 'P 2c -2ac'
_symmetry_space_group_name_H-M 'P c a 21'
_atom_sites_solution_hydrogens geom
_atom_sites_solution_primary direct
_atom_sites_solution_secondary difmap
_audit_creation_method SHELXL-97
_cell_angle_alpha 90.00
_cell_angle_beta 90.00
_cell_angle_gamma 90.00
_cell_formula_units_Z 4
_cell_length_a 13.1758(2)
_cell_length_b 13.5806(3)
_cell_length_c 8.7585(2)
_cell_measurement_reflns_used 4073
_cell_measurement_temperature 183(2)
_cell_measurement_theta_max 73.7650
_cell_measurement_theta_min 3.2320
_cell_volume 1567.20(6)
_computing_cell_refinement 'CrysAlis PRO (Agilent, 2011)'
_computing_data_collection 'CrysAlis PRO (Agilent, 2011)'
_computing_data_reduction 'CrysAlis PRO (Agilent, 2011)'
_computing_molecular_graphics 'ORTEP-3 (Farrugia, 1997)'
_computing_publication_material 'SHELXL-97 (Sheldrick, 2008)'
_computing_structure_refinement 'SHELXL-97 (Sheldrick, 2008)'
_computing_structure_solution 'SIR-97 (Altomare, 1999)'
_diffrn_ambient_temperature 183(2)
_diffrn_detector_area_resol_mean 10.3801
_diffrn_measured_fraction_theta_full 0.987
_diffrn_measured_fraction_theta_max 0.988
_diffrn_measurement_device_type 'Agilent SuperNova dual radiation CCD'
_diffrn_measurement_method '\w scans'
_diffrn_radiation_monochromator mirror
_diffrn_radiation_source 'SuperNova (Cu) X-ray Source'
_diffrn_radiation_type 'Cu K\a'
_diffrn_radiation_wavelength 1.54184
_diffrn_reflns_av_R_equivalents 0.0272
_diffrn_reflns_av_sigmaI/netI 0.0253
_diffrn_reflns_limit_h_max 16
_diffrn_reflns_limit_h_min -15
_diffrn_reflns_limit_k_max 15
_diffrn_reflns_limit_k_min -16
_diffrn_reflns_limit_l_max 9
_diffrn_reflns_limit_l_min -10
_diffrn_reflns_number 7224
_diffrn_reflns_theta_full 74.06
_diffrn_reflns_theta_max 74.06
_diffrn_reflns_theta_min 3.25
_exptl_absorpt_coefficient_mu 8.953
_exptl_absorpt_correction_T_max 0.7159
_exptl_absorpt_correction_T_min 0.2879
_exptl_absorpt_correction_type multi-scan
_exptl_absorpt_process_details
;
CrysAlisPro, Agilent Technologies,
Version 1.171.36.28 (release 01-02-2013 CrysAlis171 .NET)
(compiled Feb  1 2013,16:14:44)
Empirical absorption correction using spherical harmonics,
 implemented in SCALE3 ABSPACK scaling algorithm.
;
_exptl_crystal_colour 'dark brown'
_exptl_crystal_density_diffrn 1.489
_exptl_crystal_density_method 'not measured'
_exptl_crystal_description needle
_exptl_crystal_F_000 728
_exptl_crystal_size_max 0.27
_exptl_crystal_size_mid 0.05
_exptl_crystal_size_min 0.04
_refine_diff_density_max 0.537
_refine_diff_density_min -0.233
_refine_diff_density_rms 0.056
_refine_ls_abs_structure_details 'Flack H D (1983), Acta Cryst. A39, 876-881'
_refine_ls_abs_structure_Flack -0.007(3)
_refine_ls_extinction_method none
_refine_ls_goodness_of_fit_ref 1.046
_refine_ls_hydrogen_treatment constr
_refine_ls_matrix_type full
_refine_ls_number_parameters 200
_refine_ls_number_reflns 2617
_refine_ls_number_restraints 1
_refine_ls_restrained_S_all 1.045
_refine_ls_R_factor_all 0.0306
_refine_ls_R_factor_gt 0.0285
_refine_ls_shift/su_max 0.006
_refine_ls_shift/su_mean 0.001
_refine_ls_structure_factor_coef Fsqd
_refine_ls_weighting_details 'calc w=1/[\s^2^(Fo^2^)+(0.0447P)^2^+0.5865P] where P=(Fo^2^+2Fc^2^)/3'
_refine_ls_weighting_scheme calc
_refine_ls_wR_factor_gt 0.0724
_refine_ls_wR_factor_ref 0.0746
_reflns_number_gt 2510
_reflns_number_total 2617
_reflns_threshold_expression >2sigma(I)
_cod_data_source_file om400715m_si_002.cif
_cod_data_source_block 5b
_cod_original_sg_symbol_H-M Pca21
_cod_database_code 4081620

loop_
_symmetry_equiv_pos_as_xyz
'x, y, z'
'-x, -y, z+1/2'
'-x+1/2, y, z+1/2'
'x+1/2, -y, z'

loop_
_atom_site_label
_atom_site_type_symbol
_atom_site_fract_x
_atom_site_fract_y
_atom_site_fract_z
_atom_site_U_iso_or_equiv
_atom_site_adp_type
_atom_site_occupancy
_atom_site_symmetry_multiplicity
_atom_site_calc_flag
_atom_site_refinement_flags
Fe1 Fe -0.01385(3) -0.36538(3) -0.34396(6) 0.02314(11) Uani 1 1 d .
C1 C 0.1273(2) -0.3516(2) -0.4337(3) 0.0214(6) Uani 1 1 d .
C2 C 0.0879(2) -0.4478(2) -0.4651(4) 0.0264(6) Uani 1 1 d .
H2A H 0.0774 -0.4756 -0.5634 0.032 Uiso 1 1 calc R
C3 C 0.06724(19) -0.49452(19) -0.3227(4) 0.0296(6) Uani 1 1 d .
H3A H 0.0404 -0.5589 -0.3098 0.036 Uiso 1 1 calc R
C4 C 0.0934(2) -0.4289(2) -0.2042(4) 0.0290(6) Uani 1 1 d .
H4A H 0.0872 -0.4418 -0.0981 0.035 Uiso 1 1 calc R
C5 C 0.1306(2) -0.3402(2) -0.2699(4) 0.0283(7) Uani 1 1 d .
H5A H 0.1535 -0.2838 -0.2158 0.034 Uiso 1 1 calc R
C6 C -0.0992(3) -0.2559(2) -0.4388(4) 0.0374(8) Uani 1 1 d .
H6A H -0.0765 -0.2087 -0.5112 0.045 Uiso 1 1 calc R
C7 C -0.1418(2) -0.3485(3) -0.4723(4) 0.0392(8) Uani 1 1 d .
H7A H -0.1523 -0.3745 -0.5717 0.047 Uiso 1 1 calc R
C8 C -0.16618(18) -0.3965(2) -0.3345(5) 0.0380(7) Uani 1 1 d .
H8A H -0.1961 -0.4598 -0.3247 0.046 Uiso 1 1 calc R
C9 C -0.1378(2) -0.3326(3) -0.2122(4) 0.0363(7) Uani 1 1 d .
H9A H -0.1452 -0.3459 -0.1063 0.044 Uiso 1 1 calc R
C10 C -0.0963(2) -0.2455(2) -0.2774(4) 0.0349(7) Uani 1 1 d .
H10A H -0.0712 -0.1903 -0.2228 0.042 Uiso 1 1 calc R
C11 C 0.15697(19) -0.27850(19) -0.5492(3) 0.0234(5) Uani 1 1 d .
C12 C 0.2653(2) -0.12765(17) -0.5739(3) 0.0234(6) Uani 1 1 d .
C13 C 0.3670(2) -0.1076(2) -0.5437(4) 0.0291(6) Uani 1 1 d .
H13A H 0.4039 -0.1488 -0.4759 0.035 Uiso 1 1 calc R
C14 C 0.4144(2) -0.0283(2) -0.6115(4) 0.0323(7) Uani 1 1 d .
H14A H 0.4835 -0.0145 -0.5893 0.039 Uiso 1 1 calc R
C15 C 0.3611(2) 0.03168(19) -0.7127(4) 0.0290(6) Uani 1 1 d .
C16 C 0.2589(2) 0.01334(19) -0.7408(4) 0.0285(6) Uani 1 1 d .
H16A H 0.2216 0.0551 -0.8072 0.034 Uiso 1 1 calc R
C17 C 0.2113(2) -0.06693(19) -0.6707(3) 0.0264(6) Uani 1 1 d .
H17A H 0.1416 -0.0797 -0.6899 0.032 Uiso 1 1 calc R
C18 C 0.3631(2) 0.1762(2) -0.8674(4) 0.0414(8) Uani 1 1 d .
H18C H 0.4094 0.2292 -0.8974 0.050 Uiso 1 1 calc R
H18B H 0.3068 0.2037 -0.8081 0.050 Uiso 1 1 calc R
H18A H 0.3364 0.1438 -0.9590 0.050 Uiso 1 1 calc R
N1 N 0.22143(16) -0.20935(16) -0.4957(3) 0.0252(5) Uani 1 1 d .
H1A H 0.2388 -0.2156 -0.3991 0.030 Uiso 1 1 calc R
O1 O 0.41621(16) 0.10629(15) -0.7772(3) 0.0381(5) Uani 1 1 d .
S1 S 0.11538(5) -0.28701(5) -0.72845(9) 0.02765(15) Uani 1 1 d .

loop_
_atom_site_aniso_label
_atom_site_aniso_U_11
_atom_site_aniso_U_22
_atom_site_aniso_U_33
_atom_site_aniso_U_23
_atom_site_aniso_U_13
_atom_site_aniso_U_12
Fe1 0.02095(18) 0.02276(18) 0.0257(2) 0.0007(2) 0.0009(2) -0.00195(14)
C1 0.0209(12) 0.0234(13) 0.0198(15) 0.0009(12) 0.0005(10) -0.0011(10)
C2 0.0245(13) 0.0228(13) 0.0318(16) -0.0014(13) 0.0021(11) -0.0012(10)
C3 0.0277(12) 0.0235(12) 0.0376(18) 0.0093(14) -0.0002(13) -0.0012(9)
C4 0.0271(14) 0.0338(15) 0.0263(16) 0.0099(13) -0.0007(12) -0.0025(11)
C5 0.0233(13) 0.0291(13) 0.0326(18) 0.0021(13) -0.0023(12) -0.0065(11)
C6 0.0371(17) 0.0380(17) 0.037(2) 0.0094(16) 0.0039(14) 0.0130(13)
C7 0.0282(16) 0.0519(19) 0.037(2) -0.0102(17) -0.0017(14) 0.0087(14)
C8 0.0173(11) 0.0431(16) 0.054(2) -0.0071(19) 0.0034(16) -0.0032(10)
C9 0.0281(15) 0.0445(17) 0.0364(19) 0.0027(17) 0.0105(14) 0.0051(13)
C10 0.0313(15) 0.0318(15) 0.0415(19) -0.0045(14) 0.0028(13) 0.0021(12)
C11 0.0199(11) 0.0209(12) 0.0292(15) -0.0008(12) 0.0031(11) -0.0012(9)
C12 0.0260(15) 0.0203(11) 0.0240(16) -0.0011(11) 0.0020(11) -0.0021(10)
C13 0.0279(13) 0.0261(13) 0.0333(17) 0.0041(13) -0.0016(12) -0.0012(11)
C14 0.0260(13) 0.0304(14) 0.0405(18) 0.0066(14) -0.0024(12) -0.0040(11)
C15 0.0310(14) 0.0207(12) 0.0351(17) 0.0031(13) 0.0053(13) -0.0024(10)
C16 0.0327(13) 0.0214(11) 0.0314(15) 0.0008(13) -0.0013(12) 0.0010(10)
C17 0.0263(13) 0.0220(13) 0.0310(16) -0.0001(12) 0.0003(11) -0.0023(10)
C18 0.0459(16) 0.0315(15) 0.047(2) 0.0166(15) -0.0035(16) -0.0078(13)
N1 0.0282(12) 0.0247(10) 0.0228(12) 0.0036(10) -0.0008(10) -0.0059(8)
O1 0.0349(11) 0.0281(10) 0.0512(14) 0.0137(10) 0.0037(9) -0.0052(8)
S1 0.0297(3) 0.0296(3) 0.0237(3) 0.0020(3) -0.0018(3) -0.0067(3)

loop_
_atom_type_symbol
_atom_type_description
_atom_type_scat_dispersion_real
_atom_type_scat_dispersion_imag
_atom_type_scat_source
C C 0.0181 0.0091 'International Tables Vol C Tables 4.2.6.8 and 6.1.1.4'
H H 0.0000 0.0000 'International Tables Vol C Tables 4.2.6.8 and 6.1.1.4'
N N 0.0311 0.0180 'International Tables Vol C Tables 4.2.6.8 and 6.1.1.4'
O O 0.0492 0.0322 'International Tables Vol C Tables 4.2.6.8 and 6.1.1.4'
S S 0.3331 0.5567 'International Tables Vol C Tables 4.2.6.8 and 6.1.1.4'
Fe Fe -1.1336 3.1974 'International Tables Vol C Tables 4.2.6.8 and 6.1.1.4'

loop_
_geom_angle_atom_site_label_1
_geom_angle_atom_site_label_2
_geom_angle_atom_site_label_3
_geom_angle
C1 Fe1 C7 122.30(14)
C1 Fe1 C5 41.56(11)
C7 Fe1 C5 158.12(14)
C1 Fe1 C6 106.28(13)
C7 Fe1 C6 40.39(15)
C5 Fe1 C6 121.43(14)
C1 Fe1 C10 121.67(12)
C7 Fe1 C10 68.15(14)
C5 Fe1 C10 105.81(13)
C6 Fe1 C10 40.72(13)
C1 Fe1 C2 41.22(11)
C7 Fe1 C2 108.53(13)
C5 Fe1 C2 69.18(12)
C6 Fe1 C2 123.33(14)
C10 Fe1 C2 159.06(12)
C1 Fe1 C9 158.32(12)
C7 Fe1 C9 68.11(13)
C5 Fe1 C9 121.89(14)
C6 Fe1 C9 68.38(14)
C10 Fe1 C9 40.69(13)
C2 Fe1 C9 159.14(12)
C1 Fe1 C8 158.67(13)
C7 Fe1 C8 40.26(15)
C5 Fe1 C8 159.09(14)
C6 Fe1 C8 68.13(14)
C10 Fe1 C8 68.41(12)
C2 Fe1 C8 123.35(13)
C9 Fe1 C8 40.77(14)
C1 Fe1 C4 68.87(12)
C7 Fe1 C4 160.43(13)
C5 Fe1 C4 40.59(11)
C6 Fe1 C4 157.71(13)
C10 Fe1 C4 121.98(13)
C2 Fe1 C4 68.21(11)
C9 Fe1 C4 107.66(13)
C8 Fe1 C4 124.13(13)
C1 Fe1 C3 68.81(11)
C7 Fe1 C3 125.01(13)
C5 Fe1 C3 68.30(11)
C6 Fe1 C3 160.38(14)
C10 Fe1 C3 158.11(14)
C2 Fe1 C3 40.62(12)
C9 Fe1 C3 123.16(13)
C8 Fe1 C3 109.15(11)
C4 Fe1 C3 40.04(12)
C2 C1 C5 107.4(3)
C2 C1 C11 125.4(3)
C5 C1 C11 127.2(3)
C2 C1 Fe1 69.98(16)
C5 C1 Fe1 69.68(17)
C11 C1 Fe1 124.96(19)
C3 C2 C1 107.9(3)
C3 C2 Fe1 70.38(16)
C1 C2 Fe1 68.80(16)
C3 C2 H2A 126.1
C1 C2 H2A 126.1
Fe1 C2 H2A 126.3
C4 C3 C2 108.4(2)
C4 C3 Fe1 69.86(16)
C2 C3 Fe1 68.99(15)
C4 C3 H3A 125.8
C2 C3 H3A 125.8
Fe1 C3 H3A 126.9
C3 C4 C5 108.8(3)
C3 C4 Fe1 70.10(16)
C5 C4 Fe1 69.00(17)
C3 C4 H4A 125.6
C5 C4 H4A 125.6
Fe1 C4 H4A 126.9
C4 C5 C1 107.5(3)
C4 C5 Fe1 70.41(16)
C1 C5 Fe1 68.76(18)
C4 C5 H5A 126.2
C1 C5 H5A 126.2
Fe1 C5 H5A 126.2
C7 C6 C10 107.8(3)
C7 C6 Fe1 69.70(19)
C10 C6 Fe1 69.7(2)
C7 C6 H6A 126.1
C10 C6 H6A 126.1
Fe1 C6 H6A 126.1
C8 C7 C6 109.0(3)
C8 C7 Fe1 70.41(18)
C6 C7 Fe1 69.91(19)
C8 C7 H7A 125.5
C6 C7 H7A 125.5
Fe1 C7 H7A 125.8
C7 C8 C9 107.6(3)
C7 C8 Fe1 69.33(17)
C9 C8 Fe1 69.45(16)
C7 C8 H8A 126.2
C9 C8 H8A 126.2
Fe1 C8 H8A 126.6
C10 C9 C8 107.7(3)
C10 C9 Fe1 69.42(17)
C8 C9 Fe1 69.79(17)
C10 C9 H9A 126.1
C8 C9 H9A 126.1
Fe1 C9 H9A 126.2
C6 C10 C9 107.9(3)
C6 C10 Fe1 69.61(19)
C9 C10 Fe1 69.89(18)
C6 C10 H10A 126.1
C9 C10 H10A 126.1
Fe1 C10 H10A 126.0
N1 C11 C1 113.4(3)
N1 C11 S1 125.6(2)
C1 C11 S1 121.0(2)
C17 C12 C13 119.7(2)
C17 C12 N1 123.5(2)
C13 C12 N1 116.8(2)
C14 C13 C12 120.4(3)
C14 C13 H13A 119.8
C12 C13 H13A 119.8
C13 C14 C15 120.1(3)
C13 C14 H14A 119.9
C15 C14 H14A 119.9
O1 C15 C16 125.0(3)
O1 C15 C14 115.3(2)
C16 C15 C14 119.7(3)
C15 C16 C17 119.7(3)
C15 C16 H16A 120.1
C17 C16 H16A 120.1
C12 C17 C16 120.3(3)
C12 C17 H17A 119.9
C16 C17 H17A 119.9
O1 C18 H18C 109.5
O1 C18 H18B 109.5
H18C C18 H18B 109.5
O1 C18 H18A 109.5
H18C C18 H18A 109.5
H18B C18 H18A 109.5
C11 N1 C12 129.0(3)
C11 N1 H1A 115.5
C12 N1 H1A 115.5
C15 O1 C18 117.6(2)

loop_
_geom_bond_atom_site_label_1
_geom_bond_atom_site_label_2
_geom_bond_distance
Fe1 C1 2.028(3)
Fe1 C7 2.039(3)
Fe1 C5 2.040(3)
Fe1 C6 2.041(3)
Fe1 C10 2.042(3)
Fe1 C2 2.044(3)
Fe1 C9 2.048(3)
Fe1 C8 2.053(2)
Fe1 C4 2.059(3)
Fe1 C3 2.062(3)
C1 C2 1.433(4)
C1 C5 1.443(4)
C1 C11 1.470(4)
C2 C3 1.425(4)
C2 H2A 0.9500
C3 C4 1.411(4)
C3 H3A 0.9500
C4 C5 1.422(4)
C4 H4A 0.9500
C5 H5A 0.9500
C6 C7 1.408(5)
C6 C10 1.421(5)
C6 H6A 0.9500
C7 C8 1.408(5)
C7 H7A 0.9500
C8 C9 1.428(5)
C8 H8A 0.9500
C9 C10 1.422(5)
C9 H9A 0.9500
C10 H10A 0.9500
C11 N1 1.350(3)
C11 S1 1.667(3)
C12 C17 1.380(4)
C12 C13 1.393(4)
C12 N1 1.426(3)
C13 C14 1.380(4)
C13 H13A 0.9500
C14 C15 1.393(4)
C14 H14A 0.9500
C15 O1 1.369(3)
C15 C16 1.392(4)
C16 C17 1.399(4)
C16 H16A 0.9500
C17 H17A 0.9500
C18 O1 1.419(4)
C18 H18C 0.9800
C18 H18B 0.9800
C18 H18A 0.9800
N1 H1A 0.8800

loop_
_geom_hbond_atom_site_label_D
_geom_hbond_atom_site_label_H
_geom_hbond_atom_site_label_A
_geom_hbond_distance_DH
_geom_hbond_distance_HA
_geom_hbond_distance_DA
_geom_hbond_angle_DHA
_geom_hbond_site_symmetry_A
N1 H1A S1 0.88 2.62 3.349(2) 140.7 3

loop_
_geom_torsion_atom_site_label_1
_geom_torsion_atom_site_label_2
_geom_torsion_atom_site_label_3
_geom_torsion_atom_site_label_4
_geom_torsion
C7 Fe1 C1 C2 -81.3(2)
C5 Fe1 C1 C2 118.3(3)
C6 Fe1 C1 C2 -122.37(19)
C10 Fe1 C1 C2 -163.99(19)
C9 Fe1 C1 C2 165.3(3)
C8 Fe1 C1 C2 -51.0(4)
C4 Fe1 C1 C2 80.63(18)
C3 Fe1 C1 C2 37.56(18)
C7 Fe1 C1 C5 160.36(19)
C6 Fe1 C1 C5 119.3(2)
C10 Fe1 C1 C5 77.7(2)
C2 Fe1 C1 C5 -118.3(3)
C9 Fe1 C1 C5 47.0(4)
C8 Fe1 C1 C5 -169.3(3)
C4 Fe1 C1 C5 -37.70(19)
C3 Fe1 C1 C5 -80.8(2)
C7 Fe1 C1 C11 38.5(3)
C5 Fe1 C1 C11 -121.8(3)
C6 Fe1 C1 C11 -2.5(3)
C10 Fe1 C1 C11 -44.1(3)
C2 Fe1 C1 C11 119.9(3)
C9 Fe1 C1 C11 -74.8(4)
C8 Fe1 C1 C11 68.9(4)
C4 Fe1 C1 C11 -159.5(3)
C3 Fe1 C1 C11 157.4(3)
C5 C1 C2 C3 0.1(3)
C11 C1 C2 C3 -179.0(3)
Fe1 C1 C2 C3 -59.76(18)
C5 C1 C2 Fe1 59.9(2)
C11 C1 C2 Fe1 -119.3(3)
C1 Fe1 C2 C3 119.2(2)
C7 Fe1 C2 C3 -122.59(18)
C5 Fe1 C2 C3 80.54(17)
C6 Fe1 C2 C3 -164.77(18)
C10 Fe1 C2 C3 160.3(3)
C9 Fe1 C2 C3 -45.6(4)
C8 Fe1 C2 C3 -80.6(2)
C4 Fe1 C2 C3 36.84(16)
C7 Fe1 C2 C1 118.2(2)
C5 Fe1 C2 C1 -38.66(17)
C6 Fe1 C2 C1 76.0(2)
C10 Fe1 C2 C1 41.1(4)
C9 Fe1 C2 C1 -164.8(3)
C8 Fe1 C2 C1 160.23(18)
C4 Fe1 C2 C1 -82.37(18)
C3 Fe1 C2 C1 -119.2(2)
C1 C2 C3 C4 -0.1(3)
Fe1 C2 C3 C4 -58.90(18)
C1 C2 C3 Fe1 58.77(18)
C1 Fe1 C3 C4 81.98(17)
C7 Fe1 C3 C4 -162.67(18)
C5 Fe1 C3 C4 37.17(17)
C6 Fe1 C3 C4 160.9(3)
C10 Fe1 C3 C4 -41.1(4)
C2 Fe1 C3 C4 120.1(2)
C9 Fe1 C3 C4 -77.6(2)
C8 Fe1 C3 C4 -120.66(19)
C1 Fe1 C3 C2 -38.09(16)
C7 Fe1 C3 C2 77.3(2)
C5 Fe1 C3 C2 -82.90(17)
C6 Fe1 C3 C2 40.8(4)
C10 Fe1 C3 C2 -161.1(3)
C9 Fe1 C3 C2 162.31(18)
C8 Fe1 C3 C2 119.27(19)
C4 Fe1 C3 C2 -120.1(2)
C2 C3 C4 C5 0.1(3)
Fe1 C3 C4 C5 -58.3(2)
C2 C3 C4 Fe1 58.37(17)
C1 Fe1 C4 C3 -81.81(17)
C7 Fe1 C4 C3 46.7(5)
C5 Fe1 C4 C3 -120.4(2)
C6 Fe1 C4 C3 -163.2(3)
C10 Fe1 C4 C3 163.22(16)
C2 Fe1 C4 C3 -37.36(16)
C9 Fe1 C4 C3 120.90(18)
C8 Fe1 C4 C3 79.0(2)
C1 Fe1 C4 C5 38.57(18)
C7 Fe1 C4 C5 167.1(4)
C6 Fe1 C4 C5 -42.8(4)
C10 Fe1 C4 C5 -76.4(2)
C2 Fe1 C4 C5 83.02(19)
C9 Fe1 C4 C5 -118.7(2)
C8 Fe1 C4 C5 -160.61(18)
C3 Fe1 C4 C5 120.4(2)
C3 C4 C5 C1 0.0(4)
Fe1 C4 C5 C1 -59.0(2)
C3 C4 C5 Fe1 59.0(2)
C2 C1 C5 C4 -0.1(4)
C11 C1 C5 C4 179.1(2)
Fe1 C1 C5 C4 60.0(2)
C2 C1 C5 Fe1 -60.1(2)
C11 C1 C5 Fe1 119.1(3)
C1 Fe1 C5 C4 -118.8(3)
C7 Fe1 C5 C4 -168.4(3)
C6 Fe1 C5 C4 162.43(19)
C10 Fe1 C5 C4 121.0(2)
C2 Fe1 C5 C4 -80.40(19)
C9 Fe1 C5 C4 79.8(2)
C8 Fe1 C5 C4 50.3(4)
C3 Fe1 C5 C4 -36.68(18)
C7 Fe1 C5 C1 -49.7(4)
C6 Fe1 C5 C1 -78.8(2)
C10 Fe1 C5 C1 -120.21(19)
C2 Fe1 C5 C1 38.36(18)
C9 Fe1 C5 C1 -161.44(17)
C8 Fe1 C5 C1 169.1(3)
C4 Fe1 C5 C1 118.8(3)
C3 Fe1 C5 C1 82.1(2)
C1 Fe1 C6 C7 121.1(2)
C5 Fe1 C6 C7 163.7(2)
C10 Fe1 C6 C7 -119.0(3)
C2 Fe1 C6 C7 79.3(2)
C9 Fe1 C6 C7 -81.2(2)
C8 Fe1 C6 C7 -37.1(2)
C4 Fe1 C6 C7 -165.1(3)
C3 Fe1 C6 C7 48.6(5)
C1 Fe1 C6 C10 -119.9(2)
C7 Fe1 C6 C10 119.0(3)
C5 Fe1 C6 C10 -77.2(2)
C2 Fe1 C6 C10 -161.71(19)
C9 Fe1 C6 C10 37.8(2)
C8 Fe1 C6 C10 81.9(2)
C4 Fe1 C6 C10 -46.1(4)
C3 Fe1 C6 C10 167.7(3)
C10 C6 C7 C8 0.3(4)
Fe1 C6 C7 C8 59.8(2)
C10 C6 C7 Fe1 -59.5(2)
C1 Fe1 C7 C8 163.48(17)
C5 Fe1 C7 C8 -159.8(3)
C6 Fe1 C7 C8 -119.9(3)
C10 Fe1 C7 C8 -82.0(2)
C2 Fe1 C7 C8 120.09(19)
C9 Fe1 C7 C8 -37.96(18)
C4 Fe1 C7 C8 43.2(5)
C3 Fe1 C7 C8 78.0(2)
C1 Fe1 C7 C6 -76.6(2)
C5 Fe1 C7 C6 -39.9(5)
C10 Fe1 C7 C6 37.9(2)
C2 Fe1 C7 C6 -120.0(2)
C9 Fe1 C7 C6 81.9(2)
C8 Fe1 C7 C6 119.9(3)
C4 Fe1 C7 C6 163.0(3)
C3 Fe1 C7 C6 -162.08(19)
C6 C7 C8 C9 -0.3(3)
Fe1 C7 C8 C9 59.13(18)
C6 C7 C8 Fe1 -59.5(2)
C1 Fe1 C8 C7 -41.4(4)
C5 Fe1 C8 C7 158.8(3)
C6 Fe1 C8 C7 37.3(2)
C10 Fe1 C8 C7 81.2(2)
C2 Fe1 C8 C7 -79.1(2)
C9 Fe1 C8 C7 119.1(3)
C4 Fe1 C8 C7 -163.93(19)
C3 Fe1 C8 C7 -122.0(2)
C1 Fe1 C8 C9 -160.4(3)
C7 Fe1 C8 C9 -119.1(3)
C5 Fe1 C8 C9 39.8(4)
C6 Fe1 C8 C9 -81.8(2)
C10 Fe1 C8 C9 -37.8(2)
C2 Fe1 C8 C9 161.78(19)
C4 Fe1 C8 C9 77.0(2)
C3 Fe1 C8 C9 118.9(2)
C7 C8 C9 C10 0.2(3)
Fe1 C8 C9 C10 59.3(2)
C7 C8 C9 Fe1 -59.06(18)
C1 Fe1 C9 C10 41.7(4)
C7 Fe1 C9 C10 -81.5(2)
C5 Fe1 C9 C10 76.6(2)
C6 Fe1 C9 C10 -37.9(2)
C2 Fe1 C9 C10 -166.2(3)
C8 Fe1 C9 C10 -119.0(3)
C4 Fe1 C9 C10 118.8(2)
C3 Fe1 C9 C10 160.08(19)
C1 Fe1 C9 C8 160.7(3)
C7 Fe1 C9 C8 37.5(2)
C5 Fe1 C9 C8 -164.40(19)
C6 Fe1 C9 C8 81.1(2)
C10 Fe1 C9 C8 119.0(3)
C2 Fe1 C9 C8 -47.2(5)
C4 Fe1 C9 C8 -122.2(2)
C3 Fe1 C9 C8 -80.9(2)
C7 C6 C10 C9 -0.2(4)
Fe1 C6 C10 C9 -59.6(2)
C7 C6 C10 Fe1 59.5(2)
C8 C9 C10 C6 0.0(3)
Fe1 C9 C10 C6 59.5(2)
C8 C9 C10 Fe1 -59.51(19)
C1 Fe1 C10 C6 77.8(2)
C7 Fe1 C10 C6 -37.6(2)
C5 Fe1 C10 C6 120.1(2)
C2 Fe1 C10 C6 47.2(5)
C9 Fe1 C10 C6 -119.0(3)
C8 Fe1 C10 C6 -81.1(2)
C4 Fe1 C10 C6 161.2(2)
C3 Fe1 C10 C6 -168.9(3)
C1 Fe1 C10 C9 -163.21(19)
C7 Fe1 C10 C9 81.4(2)
C5 Fe1 C10 C9 -120.9(2)
C6 Fe1 C10 C9 119.0(3)
C2 Fe1 C10 C9 166.2(3)
C8 Fe1 C10 C9 37.9(2)
C4 Fe1 C10 C9 -79.8(2)
C3 Fe1 C10 C9 -49.9(4)
C2 C1 C11 N1 -159.1(3)
C5 C1 C11 N1 21.9(4)
Fe1 C1 C11 N1 111.8(2)
C2 C1 C11 S1 18.9(4)
C5 C1 C11 S1 -160.1(3)
Fe1 C1 C11 S1 -70.2(3)
C17 C12 C13 C14 -0.9(5)
N1 C12 C13 C14 -178.3(3)
C12 C13 C14 C15 -0.9(5)
C13 C14 C15 O1 -178.0(3)
C13 C14 C15 C16 2.3(5)
O1 C15 C16 C17 178.4(3)
C14 C15 C16 C17 -1.9(5)
C13 C12 C17 C16 1.2(4)
N1 C12 C17 C16 178.5(3)
C15 C16 C17 C12 0.2(4)
C1 C11 N1 C12 -179.6(2)
S1 C11 N1 C12 2.5(4)
C17 C12 N1 C11 43.7(4)
C13 C12 N1 C11 -139.0(3)
C16 C15 O1 C18 6.7(4)
C14 C15 O1 C18 -173.0(3)
